data_2311716
loop_
_publ_author_name
'Corr\^ea, Cinthia Antunes'
'Perez, Olivier'
'Kope\<cek, Jarom\'ir'
'Br\'azda, Petr'
'Klementov\'a, Mariana'
'Palatinus, Luk\'a\<s'

_publ_section_title
;
 Crystal structures of \h''-Cu<sub>3+x</sub>Si and
 \h'''-Cu<sub>3+x</sub>Si.
;
_journal_coeditor_code BP5097
_journal_issue 'Pt 4'
_journal_name_full 'Acta crystallographica Section B, Structural science, crystal engineering and materials'
_journal_page_first 767
_journal_page_last 774
_journal_paper_doi 10.1107/S2052520617006163
_journal_volume 73
_journal_year 2017
_chemical_formula_sum 'Cu3.313 Si'
_chemical_formula_weight 238.6
_space_group_IT_number 163
_space_group_name_Hall '-P 3 2c'
_space_group_name_H-M_alt 'P -3 1 c'
_symmetry_cell_setting trigonal
_symmetry_space_group_name_Hall '-P 3 2c'
_symmetry_space_group_name_H-M 'P -3 1 c'
_cell_angle_alpha 90
_cell_angle_beta 90
_cell_angle_gamma 120
_cell_formula_units_Z 192
_cell_length_a 16.2448(4)
_cell_length_b 16.2448(4)
_cell_length_c 44.017(8)
_cell_measurement_reflns_used 1361
_cell_measurement_temperature 743
_cell_measurement_theta_max 28.9115
_cell_measurement_theta_min 5.5596
_cell_volume 10059.6(19)
_computing_cell_refinement 'Bruker SAINT, v. 8.34A'
_computing_data_collection 'Bruker SAINT, v. 8.34A'
_computing_data_reduction 'Bruker SAINT, v. 8.34A, Sadabs (Sheldrick 1996)'
_computing_structure_refinement 'Jana2006 (Petricek et al., 2014)'
_computing_structure_solution 'Supeflip (Palatinus and Chapuis, 2007)'
_diffrn_ambient_temperature 743
_diffrn_measured_fraction_theta_full 0.52
_diffrn_measured_fraction_theta_max 0.49
_diffrn_measurement_device 'four-circle diffractometer'
_diffrn_measurement_device_type 'KappaCCD (Bruker-Nonius)'
_diffrn_measurement_method phi-scan
_diffrn_radiation_monochromator graphite
_diffrn_radiation_type 'Mo K\a'
_diffrn_radiation_wavelength 0.71073
_diffrn_reflns_av_R_equivalents 0.2402
_diffrn_reflns_limit_h_max 22
_diffrn_reflns_limit_h_min -23
_diffrn_reflns_limit_k_max 23
_diffrn_reflns_limit_k_min -23
_diffrn_reflns_limit_l_max 61
_diffrn_reflns_limit_l_min -62
_diffrn_reflns_number 25292
_diffrn_reflns_theta_full 28.89
_diffrn_reflns_theta_max 30.39
_diffrn_reflns_theta_min 2.67
_diffrn_standards_number 0
_exptl_absorpt_coefficient_mu 33.346
_exptl_absorpt_correction_T_max 0.7460
_exptl_absorpt_correction_T_min 0.4204
_exptl_absorpt_correction_type multi-scan
_exptl_absorpt_process_details '<i>SADABS</i> (J.Appl.Cryst.48 (2015). )'
_exptl_crystal_colour 'metallic gray'
_exptl_crystal_density_diffrn 7.5625
_exptl_crystal_description irregular
_exptl_crystal_F_000 21132
_exptl_crystal_size_max 0.157
_exptl_crystal_size_mid 0.126
_exptl_crystal_size_min 0.088
_refine_diff_density_max 13.76
_refine_diff_density_min -14.71
_refine_ls_extinction_method none
_refine_ls_goodness_of_fit_ref 2.35
_refine_ls_hydrogen_treatment undef
_refine_ls_number_constraints 282
_refine_ls_number_parameters 6
_refine_ls_number_reflns 4996
_refine_ls_number_restraints 0
_refine_ls_R_factor_all 0.5448
_refine_ls_R_factor_gt 0.1503
_refine_ls_shift/su_max 0.0027
_refine_ls_shift/su_mean 0.0007
_refine_ls_structure_factor_coef F
_refine_ls_weighting_details w=1/(\s^2^(F)+0.0001F^2^)
_refine_ls_weighting_scheme sigma
_refine_ls_wR_factor_gt 0.1468
_refine_ls_wR_factor_ref 0.1593
_reflns_number_gt 624
_reflns_number_total 4996
_reflns_threshold_expression I>3\s(I)
_cod_data_source_file bp5097sup1.cif
_cod_data_source_block eta1
_cod_original_cell_volume 10060(2)
_cod_original_sg_symbol_Hall '-P 3;-2c'
_cod_original_formula_sum 'Cu3.313 Si1'
_cod_database_code 2311716

loop_
_space_group_symop_id
_space_group_symop_operation_xyz
1 x,y,z
2 -y,x-y,z
3 -x+y,-x,z
4 -y,-x,-z+1/2
5 -x+y,y,-z+1/2
6 x,x-y,-z+1/2
7 -x,-y,-z
8 y,-x+y,-z
9 x-y,x,-z
10 y,x,z+1/2
11 x-y,-y,z+1/2
12 -x,-x+y,z+1/2

loop_
_atom_site_type_symbol
_atom_site_label
_atom_site_fract_x
_atom_site_fract_y
_atom_site_fract_z
_atom_site_U_iso_or_equiv
_atom_site_adp_type
_atom_site_calc_flag
_atom_site_occupancy
Cu Cu02001 0.330488 0.420553 0.021641 0.0264(4) Uiso d 1
Cu Cu02002 0.350199 0.147312 0.024788 0.0264(4) Uiso d 1
Cu Cu02003 0.670782 0.090332 0.023323 0.0264(4) Uiso d 1
Cu Cu02004 0.829669 0.916623 0.024926 0.0264(4) Uiso d 1
Cu Cu02005 0.552851 0.152952 0.02612 0.0264(4) Uiso d 1
Cu Cu02006 0.333333 0.666667 0.024115 0.0264(4) Uiso d 1
Cu Cu02007 0.148419 0.355504 0.027323 0.0264(4) Uiso d 1
Cu Cu02008 0.376704 0.004008 0.027971 0.0264(4) Uiso d 1
Cu Cu02009 0.15083 0.551475 0.029966 0.0264(4) Uiso d 1
Cu Cu02010 0.908029 0.081561 0.03121 0.0264(4) Uiso d 1
Cu Cu02011 0.666667 0.333333 0.030443 0.0264(4) Uiso d 1
Cu Cu03001 0 0 0.053569 0.0190(3) Uiso d 1
Cu Cu03002 0.252709 0.259815 0.054954 0.0190(3) Uiso d 1
Cu Cu03003 0.503812 0.258787 0.055481 0.0190(3) Uiso d 1
Cu Cu03004 0.266695 0.510891 0.054993 0.0190(3) Uiso d 1
Cu Cu03005 0.510899 0.002051 0.055946 0.0190(3) Uiso d 1
Cu Cu03006 0.242529 1.000112 0.056445 0.0190(3) Uiso d 1
Cu Cu04001 0.085396 0.419295 0.0794 0.0184(4) Uiso d 1
Cu Cu04002 0.329906 0.16564 0.082023 0.0184(4) Uiso d 1
Cu Cu04003 0.332862 0.418198 0.083294 0.0184(4) Uiso d 1
Cu Cu04004 0.086941 0.169049 0.085457 0.0184(4) Uiso d 1
Cu Cu04005 0.580291 0.165754 0.084993 0.0184(4) Uiso d 1
Cu Cu04006 0.333333 0.666667 0.087867 0.0184(4) Uiso d 1
Cu Cu05001 0 0 0.110209 0.0190(3) Uiso d 1
Cu Cu05002 0.242312 0.487496 0.110366 0.0190(3) Uiso d 1
Cu Cu05003 0.753774 0.243312 0.110687 0.0190(3) Uiso d 1
Cu Cu05004 0.741411 0.003101 0.111305 0.0190(3) Uiso d 1
Cu Cu05005 0.492342 0.499552 0.111525 0.0190(3) Uiso d 1
Cu Cu05006 0.26031 1.000511 0.112133 0.0190(3) Uiso d 1
Cu Cu06001 0.431454 0.088662 0.135467 0.0264(4) Uiso d 1
Cu Cu06002 0.215952 0.609382 0.13746 0.0264(4) Uiso d 1
Cu Cu06003 0.155029 0.312704 0.139101 0.0264(4) Uiso d 1
Cu Cu06004 0.610446 0.217592 0.140302 0.0264(4) Uiso d 1
Cu Cu06005 0.089034 0.42884 0.141128 0.0264(4) Uiso d 1
Cu Cu06006 0.319242 0.156851 0.142699 0.0264(4) Uiso d 1
Cu Cu06007 0.663512 0.089342 0.142678 0.0264(4) Uiso d 1
Cu Cu06008 0.335895 0.428034 0.144527 0.0264(4) Uiso d 1
Cu Cu08001 0.666667 0.333333 0.189642 0.0264(4) Uiso d 1
Cu Cu08002 0.180621 0.085933 0.189741 0.0264(4) Uiso d 1
Cu Cu08003 0.333333 0.666667 0.190937 0.0264(4) Uiso d 1
Cu Cu08004 0.410102 0.561712 0.189282 0.0264(4) Uiso d 1
Cu Cu08005 0.082127 0.172119 0.190433 0.0264(4) Uiso d 1
Cu Cu08006 0.414749 0.087143 0.192505 0.0264(4) Uiso d 1
Cu Cu08007 0.209613 0.357023 0.19302 0.0264(4) Uiso d 1
Cu Cu08008 0.596519 0.150357 0.193481 0.0264(4) Uiso d 1
Cu Cu08009 0.619849 0.996459 0.194364 0.0264(4) Uiso d 1
Cu Cu08010 0.791224 0.145781 0.196653 0.0264(4) Uiso d 1
Cu Cu08011 0.091353 0.4131 0.1986 0.0264(4) Uiso d 1
Cu Cu09001 0.252089 0.005236 0.220901 0.0190(3) Uiso d 1
Cu Cu09002 0 0 0.221725 0.0190(3) Uiso d 1
Cu Cu09003 0.508636 0.245179 0.222373 0.0190(3) Uiso d 1
Cu Cu09004 0.251688 0.509733 0.222295 0.0190(3) Uiso d 1
Cu Cu09005 0.487196 -0.000996 0.222368 0.0190(3) Uiso d 1
Cu Cu09006 0.755764 -0.002912 0.222933 0.0190(3) Uiso d 1
Cu Cu10001 0.162238 0.081119 0.25 0.0184(4) Uiso d 1
Cu Cu10002 0.166464 0.583232 0.25 0.0184(4) Uiso d 1
Cu Cu10003 0.666667 0.333333 0.25 0.0184(4) Uiso d 1
Cu Cu10004 0.167464 0.334928 0.25 0.0184(4) Uiso d 1
Cu Cu10005 0.415734 0.084171 0.253736 0.0184(4) Uiso d 1
Si Si01001 0.247476 0.999989 0.999102 0.034(9) Uiso d 1
Si Si01002 0.741725 0.250617 0.999076 0.034(9) Uiso d 1
Si Si01003 0.5 0 0 0.034(9) Uiso d 1
Si Si01004 0 0 0 0.034(9) Uiso d 1
Si Si04001 0.417857 0.081404 0.078661 0.007(3) Uiso d 1
Si Si04002 0.162522 0.331268 0.081425 0.007(3) Uiso d 1
Si Si04003 0.670239 0.083253 0.084013 0.007(3) Uiso d 1
Si Si04004 0.918313 0.081666 0.084644 0.007(3) Uiso d 1
Si Si04005 0.167356 0.584488 0.085588 0.007(3) Uiso d 1
Si Si04006 0.666667 0.333333 0.089863 0.007(3) Uiso d 1
Si Si07001 0.75241 1.001434 0.166893 0.007(3) Uiso d 1
Si Si07002 0.495708 0.00157 0.165441 0.007(3) Uiso d 1
Si Si07003 0.253651 1.992831 0.167731 0.007(3) Uiso d 1
Si Si07004 0.247227 0.499751 0.167169 0.007(3) Uiso d 1
Si Si07005 0.494207 0.243647 0.165664 0.007(3) Uiso d 1
Si Si07006 0 0 0.168619 0.007(3) Uiso d 1
Si Si10001 0.582914 0.165828 0.25 0.034(9) Uiso d 1
Si Si10002 0.08296 0.16592 0.25 0.034(9) Uiso d 1
Si Si10003 0.333333 0.666667 0.25 0.034(9) Uiso d 1
Si Si10004 0.332432 0.166216 0.25 0.034(9) Uiso d 1
Si Si10005 0.081915 0.416604 0.254474 0.034(9) Uiso d 1
Cu Cur1a 0.004825 -0.127275 0.135 0.0264(4) Uiso d 0.1667
Cu Cur1/1a 0.143912 0.035854 0.135 0.0264(4) Uiso d 0.1667
Cu Cur1/2a 0.084117 0.149434 0.135 0.0264(4) Uiso d 0.1667
Cu Cur1/3a -0.091925 0.056501 0.135 0.0264(4) Uiso d 0.1667
Cu Cur1/4a -0.14093 -0.114515 0.135 0.0264(4) Uiso d 0.1667
Cu Cur1b -0.004825 0.127275 0.135 0.0264(4) Uiso d 0.1667
Cu Cur1/1b -0.143912 -0.035854 0.135 0.0264(4) Uiso d 0.1667
Cu Cur1/2b -0.084117 -0.149434 0.135 0.0264(4) Uiso d 0.1667
Cu Cur1/3b 0.091925 -0.056501 0.135 0.0264(4) Uiso d 0.1667
Cu Cur1/4b 0.14093 0.114515 0.135 0.0264(4) Uiso d 0.1667

loop_
_atom_type_symbol
_atom_type_scat_dispersion_real
_atom_type_scat_dispersion_imag
_atom_type_scat_source
Cu 0.3201 1.2651 'International Tables Vol C tables 4.2.6.8 and 6.1.1.1'
Si 0.0817 0.0704 'International Tables Vol C tables 4.2.6.8 and 6.1.1.1'

loop_
_exptl_crystal_face_index_h
_exptl_crystal_face_index_k
_exptl_crystal_face_index_l
_exptl_crystal_face_perp_dist
2.00 -1.00 2.00 0.061
0.00 1.00 -2.00 0.084
-1.00 2.00 2.00 0.035
0.00 0.00 -1.00 0.049
0.00 0.00 1.00 0.027
1.00 2.00 1.00 0.068
-1.00 0.00 1.00 0.045
0.00 -1.00 -1.00 0.044
1.00 -1.00 -2.00 0.032
0.00 1.00 2.00 0.042
-1.00 -2.00 0.00 0.035
-1.00 0.00 -2.00 0.063
-2.00 1.00 2.00 0.044
